data_4078061
loop_
_publ_author_name
'Blasberg, Florian'
'Bolte, Michael'
'Lerner, Hans-Wolfram'
'Wagner, Matthias'

_publ_section_title
;
 Mononuclear (O,O&#x2032; orN,N&#x2032;) and Heterodinuclear (O,O&#x2032;
 andN,N&#x2032;) Transition-Metal Complexes ofortho-Quinoid
 Bis(pyrazol-1-yl)methane Ligands
;
_journal_issue 8
_journal_name_full Organometallics
_journal_page_first 3213
_journal_paper_doi 10.1021/om3000746
_journal_volume 31
_journal_year 2012
_chemical_formula_moiety 'C17 H20 Cl2 N4 O2 Pd, C2 H6 O'
_chemical_formula_sum 'C19 H26 Cl2 N4 O3 Pd'
_chemical_formula_weight 535.74
_chemical_name_systematic ?
_space_group_IT_number 4
_symmetry_cell_setting monoclinic
_symmetry_space_group_name_Hall 'P 2yb'
_symmetry_space_group_name_H-M 'P 1 21 1'
_atom_sites_solution_hydrogens geom
_atom_sites_solution_primary direct
_atom_sites_solution_secondary difmap
_audit_creation_method SHELXL-97
_cell_angle_alpha 90.00
_cell_angle_beta 114.902(3)
_cell_angle_gamma 90.00
_cell_formula_units_Z 2
_cell_length_a 9.1607(4)
_cell_length_b 14.1667(8)
_cell_length_c 9.6108(4)
_cell_measurement_reflns_used 12118
_cell_measurement_temperature 173(2)
_cell_measurement_theta_max 26.8
_cell_measurement_theta_min 3.7
_cell_volume 1131.30(10)
_computing_cell_refinement 'X-Area (Stoe & Cie, 2001)'
_computing_data_collection 'X-Area (Stoe & Cie, 2001)'
_computing_data_reduction 'X-Area (Stoe & Cie, 2001)'
_computing_molecular_graphics 'XP (Sheldrick, 2008)'
_computing_publication_material SHELXL97
_computing_structure_refinement 'SHELXL97 (Sheldrick, 2008) '
_computing_structure_solution 'SHELXS97 (Sheldrick, 2008) '
_diffrn_ambient_temperature 173(2)
_diffrn_measured_fraction_theta_full 0.996
_diffrn_measured_fraction_theta_max 0.993
_diffrn_measurement_device_type 'STOE IPDS II two-circle-diffractometer'
_diffrn_measurement_method \w
_diffrn_radiation_monochromator graphite
_diffrn_radiation_source 'fine-focus sealed tube'
_diffrn_radiation_type MoK\a
_diffrn_radiation_wavelength 0.71073
_diffrn_reflns_av_R_equivalents 0.0598
_diffrn_reflns_av_sigmaI/netI 0.0359
_diffrn_reflns_limit_h_max 11
_diffrn_reflns_limit_h_min -11
_diffrn_reflns_limit_k_max 17
_diffrn_reflns_limit_k_min -17
_diffrn_reflns_limit_l_max 11
_diffrn_reflns_limit_l_min -11
_diffrn_reflns_number 15962
_diffrn_reflns_theta_full 25.00
_diffrn_reflns_theta_max 26.35
_diffrn_reflns_theta_min 3.71
_diffrn_standards_number 0
_exptl_absorpt_coefficient_mu 1.083
_exptl_absorpt_correction_T_max 0.8810
_exptl_absorpt_correction_T_min 0.6135
_exptl_absorpt_correction_type multi-scan
_exptl_absorpt_process_details 'MULABS (Spek, 2003; Blessing, 1995)'
_exptl_crystal_colour 'yellow brown'
_exptl_crystal_density_diffrn 1.573
_exptl_crystal_density_method 'not measured'
_exptl_crystal_description plate
_exptl_crystal_F_000 544
_exptl_crystal_size_max 0.50
_exptl_crystal_size_mid 0.35
_exptl_crystal_size_min 0.12
_refine_diff_density_max 0.686
_refine_diff_density_min -0.920
_refine_diff_density_rms 0.080
_refine_ls_abs_structure_details 'Flack H D (1983), Acta Cryst. A39, 876-881'
_refine_ls_abs_structure_Flack -0.02(2)
_refine_ls_extinction_method none
_refine_ls_goodness_of_fit_ref 1.022
_refine_ls_hydrogen_treatment constr
_refine_ls_matrix_type full
_refine_ls_number_parameters 269
_refine_ls_number_reflns 4518
_refine_ls_number_restraints 1
_refine_ls_restrained_S_all 1.022
_refine_ls_R_factor_all 0.0332
_refine_ls_R_factor_gt 0.0330
_refine_ls_shift/su_max 0.001
_refine_ls_shift/su_mean 0.000
_refine_ls_structure_factor_coef Fsqd
_refine_ls_weighting_details 'calc w=1/[\s^2^(Fo^2^)+(0.0656P)^2^+0.2677P] where P=(Fo^2^+2Fc^2^)/3'
_refine_ls_weighting_scheme calc
_refine_ls_wR_factor_gt 0.0843
_refine_ls_wR_factor_ref 0.0845
_reflns_number_gt 4460
_reflns_number_total 4518
_reflns_threshold_expression I>2\s(I)
_cod_data_source_file om3000746_si_002.cif
_cod_data_source_block 10
_cod_depositor_comments
;
The following automatic conversions were performed:

'_symmetry_cell_setting' value 'Monoclinic' changed to 'monoclinic'
according to /home/saulius/struct/CIF-dictionaries/cif_core.dic
dictionary named 'cif_core.dic' version 2.4.1 from 2010-06-29.

Automatic conversion script
Id: cif_fix_values 1715 2011-07-08 13:25:40Z adriana 
;
_cod_original_cell_volume 1131.30(9)
_cod_original_sg_symbol_H-M P21
_cod_database_code 4078061

loop_
_symmetry_equiv_pos_as_xyz
'x, y, z'
'-x, y+1/2, -z'

loop_
_atom_site_label
_atom_site_type_symbol
_atom_site_fract_x
_atom_site_fract_y
_atom_site_fract_z
_atom_site_U_iso_or_equiv
_atom_site_adp_type
_atom_site_occupancy
_atom_site_symmetry_multiplicity
_atom_site_calc_flag
_atom_site_refinement_flags
Pd1 Pd 0.55585(2) 0.451024(12) 0.80073(2) 0.02633(8) Uani 1 1 d .
Cl1 Cl 0.63952(11) 0.59396(7) 0.74932(10) 0.03874(19) Uani 1 1 d .
Cl2 Cl 0.76941(9) 0.44856(13) 1.03705(9) 0.04246(18) Uani 1 1 d .
C1 C 0.4426(4) 0.2880(2) 0.5680(4) 0.0257(6) Uani 1 1 d .
H1 H 0.3986 0.2355 0.4921 0.031 Uiso 1 1 calc R
N1 N 0.3411(3) 0.37114(19) 0.5055(3) 0.0274(5) Uani 1 1 d .
N2 N 0.3686(3) 0.4507(5) 0.5928(3) 0.0286(4) Uani 1 1 d .
C3 C 0.2485(4) 0.5101(2) 0.5164(4) 0.0299(6) Uani 1 1 d .
C4 C 0.1464(4) 0.4690(3) 0.3785(4) 0.0369(10) Uani 1 1 d .
H4 H 0.0536 0.4973 0.3013 0.044 Uiso 1 1 calc R
C5 C 0.2041(4) 0.3796(2) 0.3739(4) 0.0319(6) Uani 1 1 d .
C6 C 0.2326(5) 0.6040(3) 0.5814(5) 0.0432(8) Uani 1 1 d .
H6A H 0.2813 0.6005 0.6936 0.065 Uiso 1 1 calc R
H6B H 0.1184 0.6203 0.5443 0.065 Uiso 1 1 calc R
H6C H 0.2876 0.6525 0.5484 0.065 Uiso 1 1 calc R
C7 C 0.1374(5) 0.3021(3) 0.2590(4) 0.0465(9) Uani 1 1 d .
H7A H 0.2155 0.2854 0.2181 0.070 Uiso 1 1 calc R
H7B H 0.0371 0.3234 0.1751 0.070 Uiso 1 1 calc R
H7C H 0.1156 0.2468 0.3085 0.070 Uiso 1 1 calc R
N11 N 0.4321(3) 0.2596(2) 0.7084(3) 0.0263(5) Uani 1 1 d .
N12 N 0.4790(3) 0.3200(2) 0.8301(3) 0.0285(5) Uani 1 1 d .
C13 C 0.4591(5) 0.2744(2) 0.9424(4) 0.0358(7) Uani 1 1 d .
C14 C 0.3982(5) 0.1842(3) 0.8914(4) 0.0401(7) Uani 1 1 d .
H14 H 0.3725 0.1374 0.9483 0.048 Uiso 1 1 calc R
C15 C 0.3827(4) 0.1760(2) 0.7433(4) 0.0340(7) Uani 1 1 d .
C16 C 0.4959(7) 0.3159(4) 1.0961(5) 0.0558(11) Uani 1 1 d .
H16A H 0.5834 0.2803 1.1750 0.084 Uiso 1 1 calc R
H16B H 0.3999 0.3129 1.1165 0.084 Uiso 1 1 calc R
H16C H 0.5288 0.3819 1.0979 0.084 Uiso 1 1 calc R
C17 C 0.3226(7) 0.0962(3) 0.6326(5) 0.0560(11) Uani 1 1 d .
H17A H 0.2283 0.1168 0.5416 0.084 Uiso 1 1 calc R
H17B H 0.2927 0.0434 0.6811 0.084 Uiso 1 1 calc R
H17C H 0.4074 0.0760 0.6023 0.084 Uiso 1 1 calc R
C21 C 0.6171(4) 0.3048(2) 0.5940(3) 0.0268(6) Uani 1 1 d .
C22 C 0.7422(4) 0.2636(3) 0.7193(4) 0.0367(7) Uani 1 1 d .
H22 H 0.7197 0.2279 0.7917 0.044 Uiso 1 1 calc R
O23 O 1.0321(4) 0.2407(4) 0.8577(4) 0.0767(13) Uani 1 1 d .
H23 H 1.0081 0.1904 0.8892 0.115 Uiso 1 1 calc R
C23 C 0.9001(5) 0.2749(3) 0.7379(5) 0.0442(9) Uani 1 1 d .
C24 C 0.9319(4) 0.3244(3) 0.6280(5) 0.0435(8) Uani 1 1 d .
O24 O 1.0878(4) 0.3308(3) 0.6448(4) 0.0667(10) Uani 1 1 d .
H24 H 1.1475 0.2980 0.7201 0.100 Uiso 1 1 calc R
C25 C 0.8086(4) 0.3650(3) 0.5047(4) 0.0379(7) Uani 1 1 d .
H25 H 0.8308 0.3991 0.4307 0.046 Uiso 1 1 calc R
C26 C 0.6506(4) 0.3558(2) 0.4884(4) 0.0321(6) Uani 1 1 d .
H26 H 0.5654 0.3849 0.4040 0.038 Uiso 1 1 calc R
O31 O 0.9809(4) 0.1022(3) 0.0043(6) 0.0806(12) Uani 1 1 d .
H31 H 1.0596 0.0664 0.0206 0.121 Uiso 1 1 calc R
C32 C 0.8968(11) 0.0693(10) 0.0774(13) 0.135(4) Uani 1 1 d .
H32A H 0.9783 0.0438 0.1752 0.162 Uiso 1 1 calc R
H32B H 0.8519 0.1260 0.1052 0.162 Uiso 1 1 calc R
C33 C 0.7861(19) 0.0109(13) 0.0344(18) 0.208(9) Uani 1 1 d .
H33A H 0.7468 0.0032 0.1141 0.312 Uiso 1 1 calc R
H33B H 0.8257 -0.0498 0.0155 0.312 Uiso 1 1 calc R
H33C H 0.6982 0.0332 -0.0604 0.312 Uiso 1 1 calc R

loop_
_atom_site_aniso_label
_atom_site_aniso_U_11
_atom_site_aniso_U_22
_atom_site_aniso_U_33
_atom_site_aniso_U_23
_atom_site_aniso_U_13
_atom_site_aniso_U_12
Pd1 0.02618(12) 0.02426(12) 0.02458(12) -0.00087(12) 0.00681(9) -0.00094(12)
Cl1 0.0431(4) 0.0299(4) 0.0390(4) -0.0010(3) 0.0132(4) -0.0096(3)
Cl2 0.0376(3) 0.0410(4) 0.0322(3) -0.0016(5) -0.0015(3) -0.0020(6)
C1 0.0264(14) 0.0219(13) 0.0270(14) -0.0037(11) 0.0094(12) 0.0003(11)
N1 0.0222(12) 0.0283(12) 0.0253(12) 0.0010(10) 0.0038(10) 0.0000(10)
N2 0.0281(10) 0.0273(11) 0.0297(11) -0.002(2) 0.0114(9) -0.001(2)
C3 0.0296(15) 0.0278(15) 0.0298(15) 0.0056(11) 0.0101(13) 0.0021(12)
C4 0.0302(14) 0.038(3) 0.0350(16) 0.0064(14) 0.0063(12) 0.0081(13)
C5 0.0278(15) 0.0360(16) 0.0256(14) 0.0020(12) 0.0052(13) 0.0032(12)
C6 0.047(2) 0.0319(17) 0.048(2) 0.0026(16) 0.0170(17) 0.0111(15)
C7 0.0380(18) 0.047(2) 0.0365(18) -0.0080(16) -0.0014(15) 0.0049(16)
N11 0.0262(12) 0.0240(13) 0.0277(14) -0.0005(9) 0.0105(11) -0.0017(9)
N12 0.0283(12) 0.0300(13) 0.0248(12) -0.0039(10) 0.0088(10) -0.0013(10)
C13 0.0401(17) 0.0347(17) 0.0357(17) 0.0033(13) 0.0191(15) 0.0006(14)
C14 0.046(2) 0.0355(16) 0.0414(19) 0.0042(14) 0.0212(17) -0.0028(14)
C15 0.0371(17) 0.0256(14) 0.0391(17) 0.0004(12) 0.0159(14) -0.0062(12)
C16 0.084(3) 0.050(2) 0.041(2) 0.0000(18) 0.034(2) -0.006(2)
C17 0.088(3) 0.0299(18) 0.055(2) -0.0071(17) 0.035(2) -0.021(2)
C21 0.0268(14) 0.0270(13) 0.0261(14) -0.0009(11) 0.0105(12) 0.0017(11)
C22 0.0295(16) 0.0462(19) 0.0349(17) 0.0112(14) 0.0139(14) 0.0065(14)
O23 0.0297(14) 0.131(4) 0.064(2) 0.050(2) 0.0148(15) 0.0216(18)
C23 0.0299(17) 0.060(2) 0.042(2) 0.0155(17) 0.0139(15) 0.0120(16)
C24 0.0301(17) 0.053(2) 0.050(2) 0.0078(17) 0.0194(16) 0.0023(15)
O24 0.0302(14) 0.099(3) 0.075(2) 0.033(2) 0.0254(15) 0.0115(15)
C25 0.0359(17) 0.0400(18) 0.0425(19) 0.0096(14) 0.0211(15) 0.0029(14)
C26 0.0298(16) 0.0324(15) 0.0311(15) 0.0052(12) 0.0100(13) 0.0033(12)
O31 0.0457(18) 0.077(3) 0.118(3) 0.032(2) 0.034(2) 0.0133(17)
C32 0.079(5) 0.222(13) 0.119(7) 0.032(8) 0.057(5) -0.019(7)
C33 0.225(14) 0.276(19) 0.190(13) -0.118(13) 0.152(12) -0.173(14)

loop_
_atom_type_symbol
_atom_type_description
_atom_type_scat_dispersion_real
_atom_type_scat_dispersion_imag
_atom_type_scat_source
C C 0.0033 0.0016 'International Tables Vol C Tables 4.2.6.8 and 6.1.1.4'
H H 0.0000 0.0000 'International Tables Vol C Tables 4.2.6.8 and 6.1.1.4'
Cl Cl 0.1484 0.1585 'International Tables Vol C Tables 4.2.6.8 and 6.1.1.4'
Pd Pd -0.9988 1.0072 'International Tables Vol C Tables 4.2.6.8 and 6.1.1.4'
N N 0.0061 0.0033 'International Tables Vol C Tables 4.2.6.8 and 6.1.1.4'
O O 0.0106 0.0060 'International Tables Vol C Tables 4.2.6.8 and 6.1.1.4'

loop_
_geom_angle_atom_site_label_1
_geom_angle_atom_site_label_2
_geom_angle_atom_site_label_3
_geom_angle
N2 Pd1 N12 86.32(19)
N2 Pd1 Cl2 179.0(2)
N12 Pd1 Cl2 92.82(9)
N2 Pd1 Cl1 90.61(17)
N12 Pd1 Cl1 175.53(8)
Cl2 Pd1 Cl1 90.21(5)
N11 C1 N1 109.0(2)
N11 C1 C21 111.5(2)
N1 C1 C21 112.4(2)
N11 C1 H1 107.9
N1 C1 H1 107.9
C21 C1 H1 107.9
C5 N1 N2 111.0(3)
C5 N1 C1 129.1(3)
N2 N1 C1 119.5(3)
C3 N2 N1 106.7(3)
C3 N2 Pd1 134.9(4)
N1 N2 Pd1 118.2(3)
N2 C3 C4 109.2(3)
N2 C3 C6 122.2(4)
C4 C3 C6 128.6(3)
C5 C4 C3 107.6(3)
C5 C4 H4 126.2
C3 C4 H4 126.2
N1 C5 C4 105.5(3)
N1 C5 C7 123.6(3)
C4 C5 C7 130.9(3)
C3 C6 H6A 109.5
C3 C6 H6B 109.5
H6A C6 H6B 109.5
C3 C6 H6C 109.5
H6A C6 H6C 109.5
H6B C6 H6C 109.5
C5 C7 H7A 109.5
C5 C7 H7B 109.5
H7A C7 H7B 109.5
C5 C7 H7C 109.5
H7A C7 H7C 109.5
H7B C7 H7C 109.5
C15 N11 N12 110.6(3)
C15 N11 C1 129.1(3)
N12 N11 C1 120.2(3)
C13 N12 N11 106.8(3)
C13 N12 Pd1 136.2(2)
N11 N12 Pd1 117.0(2)
N12 C13 C14 109.2(3)
N12 C13 C16 124.0(3)
C14 C13 C16 126.8(3)
C15 C14 C13 107.0(3)
C15 C14 H14 126.5
C13 C14 H14 126.5
N11 C15 C14 106.4(3)
N11 C15 C17 123.1(3)
C14 C15 C17 130.5(3)
C13 C16 H16A 109.5
C13 C16 H16B 109.5
H16A C16 H16B 109.5
C13 C16 H16C 109.5
H16A C16 H16C 109.5
H16B C16 H16C 109.5
C15 C17 H17A 109.5
C15 C17 H17B 109.5
H17A C17 H17B 109.5
C15 C17 H17C 109.5
H17A C17 H17C 109.5
H17B C17 H17C 109.5
C26 C21 C22 119.9(3)
C26 C21 C1 120.1(3)
C22 C21 C1 119.9(3)
C23 C22 C21 119.6(3)
C23 C22 H22 120.2
C21 C22 H22 120.2
C23 O23 H23 109.5
O23 C23 C22 125.0(4)
O23 C23 C24 115.1(3)
C22 C23 C24 119.9(3)
O24 C24 C25 120.8(3)
O24 C24 C23 118.9(4)
C25 C24 C23 120.3(3)
C24 O24 H24 109.5
C24 C25 C26 119.8(3)
C24 C25 H25 120.1
C26 C25 H25 120.1
C21 C26 C25 120.4(3)
C21 C26 H26 119.8
C25 C26 H26 119.8
C32 O31 H31 109.5
C33 C32 O31 129.4(12)
C33 C32 H32A 104.9
O31 C32 H32A 104.9
C33 C32 H32B 104.9
O31 C32 H32B 104.9
H32A C32 H32B 105.8
C32 C33 H33A 109.5
C32 C33 H33B 109.5
H33A C33 H33B 109.5
C32 C33 H33C 109.5
H33A C33 H33C 109.5
H33B C33 H33C 109.5

loop_
_geom_bond_atom_site_label_1
_geom_bond_atom_site_label_2
_geom_bond_distance
Pd1 N2 2.013(2)
Pd1 N12 2.047(3)
Pd1 Cl2 2.2902(7)
Pd1 Cl1 2.2914(10)
C1 N11 1.449(4)
C1 N1 1.464(4)
C1 C21 1.529(4)
C1 H1 1.0000
N1 C5 1.361(4)
N1 N2 1.364(6)
N2 C3 1.333(6)
C3 C4 1.388(5)
C3 C6 1.503(5)
C4 C5 1.380(5)
C4 H4 0.9500
C5 C7 1.493(5)
C6 H6A 0.9800
C6 H6B 0.9800
C6 H6C 0.9800
C7 H7A 0.9800
C7 H7B 0.9800
C7 H7C 0.9800
N11 C15 1.359(4)
N11 N12 1.364(4)
N12 C13 1.334(4)
C13 C14 1.399(5)
C13 C16 1.491(5)
C14 C15 1.374(5)
C14 H14 0.9500
C15 C17 1.490(5)
C16 H16A 0.9800
C16 H16B 0.9800
C16 H16C 0.9800
C17 H17A 0.9800
C17 H17B 0.9800
C17 H17C 0.9800
C21 C26 1.382(4)
C21 C22 1.394(5)
C22 C23 1.390(5)
C22 H22 0.9500
O23 C23 1.360(5)
O23 H23 0.8400
C23 C24 1.397(6)
C24 O24 1.371(4)
C24 C25 1.372(5)
O24 H24 0.8400
C25 C26 1.395(5)
C25 H25 0.9500
C26 H26 0.9500
O31 C32 1.327(8)
O31 H31 0.8400
C32 C33 1.237(15)
C32 H32A 0.9900
C32 H32B 0.9900
C33 H33A 0.9800
C33 H33B 0.9800
C33 H33C 0.9800

loop_
_geom_hbond_atom_site_label_D
_geom_hbond_atom_site_label_H
_geom_hbond_atom_site_label_A
_geom_hbond_distance_DH
_geom_hbond_distance_HA
_geom_hbond_distance_DA
_geom_hbond_angle_DHA
_geom_hbond_site_symmetry_A
O23 H23 O31 0.84 1.75 2.572(6) 163.9 1_556
O24 H24 O23 0.84 2.17 2.637(5) 115.1 .
O31 H31 Cl1 0.84 2.74 3.283(4) 123.9 2_746
O31 H31 Cl2 0.84 2.51 3.300(5) 158.1 2_746

loop_
_geom_torsion_atom_site_label_1
_geom_torsion_atom_site_label_2
_geom_torsion_atom_site_label_3
_geom_torsion_atom_site_label_4
_geom_torsion
N11 C1 N1 C5 -113.0(3)
C21 C1 N1 C5 122.8(3)
N11 C1 N1 N2 58.0(3)
C21 C1 N1 N2 -66.1(4)
C5 N1 N2 C3 0.0(4)
C1 N1 N2 C3 -172.6(3)
C5 N1 N2 Pd1 175.5(2)
C1 N1 N2 Pd1 2.9(4)
N12 Pd1 N2 C3 128.7(4)
Cl2 Pd1 N2 C3 161(4)
Cl1 Pd1 N2 C3 -54.6(4)
N12 Pd1 N2 N1 -45.2(3)
Cl2 Pd1 N2 N1 -12(4)
Cl1 Pd1 N2 N1 131.5(2)
N1 N2 C3 C4 -1.4(4)
Pd1 N2 C3 C4 -175.8(3)
N1 N2 C3 C6 176.6(3)
Pd1 N2 C3 C6 2.2(6)
N2 C3 C4 C5 2.2(4)
C6 C3 C4 C5 -175.5(3)
N2 N1 C5 C4 1.3(4)
C1 N1 C5 C4 173.0(3)
N2 N1 C5 C7 -176.5(3)
C1 N1 C5 C7 -4.8(5)
C3 C4 C5 N1 -2.1(4)
C3 C4 C5 C7 175.5(4)
N1 C1 N11 C15 120.9(3)
C21 C1 N11 C15 -114.4(3)
N1 C1 N11 N12 -60.7(3)
C21 C1 N11 N12 64.0(3)
C15 N11 N12 C13 0.0(4)
C1 N11 N12 C13 -178.7(3)
C15 N11 N12 Pd1 -179.4(2)
C1 N11 N12 Pd1 2.0(3)
N2 Pd1 N12 C13 -136.3(4)
Cl2 Pd1 N12 C13 44.3(3)
Cl1 Pd1 N12 C13 177.1(8)
N2 Pd1 N12 N11 42.8(2)
Cl2 Pd1 N12 N11 -136.7(2)
Cl1 Pd1 N12 N11 -3.9(12)
N11 N12 C13 C14 -0.2(4)
Pd1 N12 C13 C14 178.9(3)
N11 N12 C13 C16 -179.7(4)
Pd1 N12 C13 C16 -0.6(6)
N12 C13 C14 C15 0.4(4)
C16 C13 C14 C15 179.9(4)
N12 N11 C15 C14 0.3(4)
C1 N11 C15 C14 178.8(3)
N12 N11 C15 C17 179.3(4)
C1 N11 C15 C17 -2.2(6)
C13 C14 C15 N11 -0.4(4)
C13 C14 C15 C17 -179.3(4)
N11 C1 C21 C26 -162.5(3)
N1 C1 C21 C26 -39.8(4)
N11 C1 C21 C22 21.6(4)
N1 C1 C21 C22 144.3(3)
C26 C21 C22 C23 0.6(5)
C1 C21 C22 C23 176.6(3)
C21 C22 C23 O23 177.7(5)
C21 C22 C23 C24 -2.4(6)
O23 C23 C24 O24 3.0(7)
C22 C23 C24 O24 -176.8(4)
O23 C23 C24 C25 -177.7(4)
C22 C23 C24 C25 2.4(7)
O24 C24 C25 C26 178.6(4)
C23 C24 C25 C26 -0.6(6)
C22 C21 C26 C25 1.2(5)
C1 C21 C26 C25 -174.7(3)
C24 C25 C26 C21 -1.2(6)
